data_7017270
loop_
_publ_author_name
'Fondo, Matilde'
'Ocampo, Noelia'
'Garc\'ia-Deibe, Ana M'
'Garc\'ia-Santos, Isabel'
'Sanmart\'in, Jes\'us'
'Mota, Antonio J.'
'P\'erez-Lustres, J Luis'

_publ_section_title
;
 Ferromagnetic heterotrinuclear Cu-Ni complexes of a compartmental chiral
 Schiff base.
;
_journal_issue 44
_journal_name_full 'Dalton transactions (Cambridge, England : 2003)'
_journal_page_first 11770
_journal_page_last 11780
_journal_paper_doi 10.1039/c1dt10897b
_journal_volume 40
_journal_year 2011
_chemical_formula_moiety
;
'C42 H38 Br4 Cl4 Cu N6 Ni2 O8, 2.5(C H4 O), 0.25 O'
;
_chemical_formula_sum 'C44.5 H48 Br4 Cl4 Cu N6 Ni2 O10.75'
_chemical_formula_weight 1481.29
_chemical_name_systematic
;
?
;
_space_group_IT_number 2
_symmetry_cell_setting triclinic
_symmetry_space_group_name_Hall '-P 1'
_symmetry_space_group_name_H-M 'P -1'
_atom_sites_solution_hydrogens geom
_atom_sites_solution_primary direct
_atom_sites_solution_secondary difmap
_audit_creation_method SHELXL-97
_cell_angle_alpha 72.997(4)
_cell_angle_beta 88.993(4)
_cell_angle_gamma 67.063(4)
_cell_formula_units_Z 2
_cell_length_a 13.0857(9)
_cell_length_b 13.6167(10)
_cell_length_c 17.0194(12)
_cell_measurement_reflns_used 1817
_cell_measurement_temperature 100(2)
_cell_measurement_theta_max 22.2665
_cell_measurement_theta_min 2.416
_cell_volume 2654.7(3)
_computing_cell_refinement 'BRUKER APEX2'
_computing_data_collection 'BRUKER APEX2'
_computing_structure_refinement 'SHELXL-97 (Sheldrick, 2008)'
_computing_structure_solution 'SIR-2004 (Burla, 1990)'
_diffrn_ambient_temperature 100(2)
_diffrn_measured_fraction_theta_full 0.991
_diffrn_measured_fraction_theta_max 0.991
_diffrn_measurement_device_type 'Bruker X8 KappaAPEXII'
_diffrn_measurement_method 'omega and phi scans'
_diffrn_radiation_monochromator graphite
_diffrn_radiation_source 'fine-focus sealed tube'
_diffrn_radiation_type MoK\a
_diffrn_radiation_wavelength 0.71073
_diffrn_reflns_av_R_equivalents 0.0691
_diffrn_reflns_av_sigmaI/netI 0.0834
_diffrn_reflns_limit_h_max 15
_diffrn_reflns_limit_h_min -15
_diffrn_reflns_limit_k_max 16
_diffrn_reflns_limit_k_min -15
_diffrn_reflns_limit_l_max 20
_diffrn_reflns_limit_l_min 0
_diffrn_reflns_number 57665
_diffrn_reflns_theta_full 25.35
_diffrn_reflns_theta_max 25.35
_diffrn_reflns_theta_min 1.26
_exptl_absorpt_coefficient_mu 4.373
_exptl_absorpt_correction_T_max 0.8772
_exptl_absorpt_correction_T_min 0.6817
_exptl_absorpt_correction_type multi-scan
_exptl_absorpt_process_details 'SABADS (Bruker, 2008)'
_exptl_crystal_colour green
_exptl_crystal_density_diffrn 1.853
_exptl_crystal_density_method 'not measured'
_exptl_crystal_description plate
_exptl_crystal_F_000 1472
_exptl_crystal_size_max 0.24
_exptl_crystal_size_mid 0.20
_exptl_crystal_size_min 0.03
_refine_diff_density_max 0.899
_refine_diff_density_min -0.857
_refine_diff_density_rms 0.147
_refine_ls_extinction_method none
_refine_ls_goodness_of_fit_ref 1.051
_refine_ls_hydrogen_treatment constr
_refine_ls_matrix_type full
_refine_ls_number_parameters 669
_refine_ls_number_reflns 9652
_refine_ls_number_restraints 0
_refine_ls_restrained_S_all 1.051
_refine_ls_R_factor_all 0.0997
_refine_ls_R_factor_gt 0.0517
_refine_ls_shift/su_max 0.007
_refine_ls_shift/su_mean 0.000
_refine_ls_structure_factor_coef Fsqd
_refine_ls_weighting_details 'calc w=1/[\s^2^(Fo^2^)+(0.0611P)^2^+3.7503P] where P=(Fo^2^+2Fc^2^)/3'
_refine_ls_weighting_scheme calc
_refine_ls_wR_factor_gt 0.1140
_refine_ls_wR_factor_ref 0.1346
_reflns_number_gt 6311
_reflns_number_total 9650
_reflns_threshold_expression >2\s(I)
_cod_data_source_file c1dt10897b.txt
_cod_data_source_block 1.0.25H2O.2.5MeOH
_cod_original_sg_symbol_H-M P-1
_cod_original_formula_sum 'C44.50 H48 Br4 Cl4 Cu N6 Ni2 O10.75'
_cod_database_code 7017270

loop_
_symmetry_equiv_pos_as_xyz
'x, y, z'
'-x, -y, -z'

loop_
_atom_site_label
_atom_site_type_symbol
_atom_site_fract_x
_atom_site_fract_y
_atom_site_fract_z
_atom_site_U_iso_or_equiv
_atom_site_adp_type
_atom_site_occupancy
_atom_site_symmetry_multiplicity
_atom_site_calc_flag
_atom_site_refinement_flags
_atom_site_disorder_assembly
_atom_site_disorder_group
Ni11 Ni 0.36012(7) 0.44442(6) 0.58544(5) 0.0154(2) Uani 1 1 d . . .
Ni12 Ni 0.31132(6) 0.37048(6) 0.76756(5) 0.0166(2) Uani 1 1 d . . .
Cu13 Cu 0.16714(7) 0.49648(7) 0.88801(5) 0.0232(2) Uani 1 1 d . . .
O101 O 0.2629(4) 0.5978(4) 0.5297(3) 0.0246(11) Uani 1 1 d . . .
O102 O 0.1335(4) 0.6524(4) 0.8422(3) 0.0341(12) Uani 1 1 d . . .
O103 O 0.2550(3) 0.3541(3) 0.6636(3) 0.0208(10) Uani 1 1 d . . .
O104 O 0.3499(3) 0.4154(3) 0.8628(2) 0.0177(10) Uani 1 1 d . . .
N101 N 0.3674(5) 0.4024(4) 0.4861(3) 0.0238(13) Uani 1 1 d . . .
N102 N 0.1742(4) 0.5025(5) 0.9997(3) 0.0234(13) Uani 1 1 d . . .
N103 N 0.5007(4) 0.2894(4) 0.6317(3) 0.0188(12) Uani 1 1 d . . .
N104 N 0.1683(4) 0.3378(4) 0.9432(3) 0.0198(12) Uani 1 1 d . . .
N105 N 0.4680(4) 0.2333(4) 0.7681(3) 0.0153(11) Uani 1 1 d . . .
N106 N 0.2791(4) 0.2401(4) 0.8599(3) 0.0188(12) Uani 1 1 d . . .
O10 O 0.3615(3) 0.4800(3) 0.6856(2) 0.0178(10) Uani 1 1 d . . .
O20 O 0.1514(3) 0.4872(3) 0.7768(3) 0.0221(10) Uani 1 1 d . . .
C10 C 0.3785(11) 0.5667(8) 0.6849(5) 0.061(3) Uani 1 1 d . . .
C11 C 0.3345(9) 0.6373(10) 0.7294(7) 0.091(4) Uani 1 1 d . . .
H11A H 0.3707 0.6883 0.7210 0.136 Uiso 1 1 calc R . .
H11B H 0.3453 0.5952 0.7869 0.136 Uiso 1 1 calc R . .
H11C H 0.2561 0.6790 0.7119 0.136 Uiso 1 1 calc R . .
O11 O 0.4678(7) 0.5731(7) 0.6413(6) 0.103(3) Uani 1 1 d . . .
C20 C 0.0554(6) 0.5552(5) 0.7337(4) 0.0249(16) Uani 1 1 d . . .
C21 C 0.0541(6) 0.5956(6) 0.6434(4) 0.038(2) Uani 1 1 d . . .
H21A H -0.0205 0.6220 0.6177 0.057 Uiso 1 1 calc R . .
H21B H 0.1031 0.5353 0.6247 0.057 Uiso 1 1 calc R . .
H21C H 0.0787 0.6558 0.6289 0.057 Uiso 1 1 calc R . .
O21 O -0.0296(4) 0.5858(4) 0.7698(3) 0.0356(13) Uani 1 1 d . . .
C100 C 0.2180(5) 0.6419(5) 0.4537(4) 0.0202(15) Uani 1 1 d . . .
C101 C 0.1506(5) 0.7587(5) 0.4230(4) 0.0205(15) Uani 1 1 d . . .
Br11 Br 0.12872(7) 0.84566(6) 0.49465(4) 0.0358(2) Uani 1 1 d . . .
C102 C 0.1019(5) 0.8114(5) 0.3418(4) 0.0224(15) Uani 1 1 d . . .
H102 H 0.0578 0.8880 0.3233 0.027 Uiso 1 1 calc R . .
C103 C 0.1208(5) 0.7468(6) 0.2886(4) 0.0245(16) Uani 1 1 d . . .
Cl11 Cl 0.06221(14) 0.81598(15) 0.18481(10) 0.0300(4) Uani 1 1 d . . .
C104 C 0.1849(5) 0.6347(6) 0.3131(4) 0.0239(16) Uani 1 1 d . . .
H104 H 0.1968 0.5939 0.2760 0.029 Uiso 1 1 calc R . .
C105 C 0.2333(5) 0.5814(5) 0.3962(4) 0.0187(14) Uani 1 1 d . . .
C106 C 0.3098(5) 0.4650(5) 0.4154(4) 0.0204(15) Uani 1 1 d . . .
H106 H 0.3182 0.4324 0.3734 0.024 Uiso 1 1 calc R . .
C107 C 0.4497(6) 0.2885(5) 0.4929(4) 0.0272(17) Uani 1 1 d . . .
H10A H 0.4772 0.2858 0.4399 0.033 Uiso 1 1 calc R . .
H10B H 0.4160 0.2347 0.5105 0.033 Uiso 1 1 calc R . .
C108 C 0.5444(6) 0.2621(6) 0.5565(4) 0.0260(16) Uani 1 1 d . . .
H10C H 0.5932 0.1830 0.5712 0.031 Uiso 1 1 calc R . .
H10D H 0.5879 0.3050 0.5329 0.031 Uiso 1 1 calc R . .
C109 C 0.5860(5) 0.3032(6) 0.6815(4) 0.0222(15) Uani 1 1 d . . .
H10E H 0.6612 0.2562 0.6744 0.027 Uiso 1 1 calc R . .
H10F H 0.5777 0.3806 0.6643 0.027 Uiso 1 1 calc R . .
C110 C 0.5633(5) 0.2676(6) 0.7704(4) 0.0210(15) Uani 1 1 d . . .
H11D H 0.6285 0.2052 0.8038 0.025 Uiso 1 1 calc R . .
H11E H 0.5434 0.3292 0.7932 0.025 Uiso 1 1 calc R . .
C111 C 0.4775(5) 0.1393(5) 0.8423(4) 0.0206(15) Uani 1 1 d . . .
H11F H 0.5051 0.1498 0.8905 0.025 Uiso 1 1 calc R . .
H11G H 0.5305 0.0695 0.8360 0.025 Uiso 1 1 calc R . .
C112 C 0.3652(5) 0.1326(5) 0.8553(4) 0.0191(15) Uani 1 1 d . . .
H11H H 0.3417 0.1137 0.8100 0.023 Uiso 1 1 calc R . .
H11I H 0.3724 0.0735 0.9061 0.023 Uiso 1 1 calc R . .
C113 C 0.1637(5) 0.2479(6) 0.8416(4) 0.0226(15) Uani 1 1 d . . .
H11J H 0.1634 0.1738 0.8546 0.027 Uiso 1 1 calc R . .
H11K H 0.1363 0.2881 0.7838 0.027 Uiso 1 1 calc R . .
C114 C 0.0921(5) 0.3116(6) 0.8968(4) 0.0251(16) Uani 1 1 d . . .
H11L H 0.0321 0.3800 0.8637 0.030 Uiso 1 1 calc R . .
H11M H 0.0599 0.2658 0.9346 0.030 Uiso 1 1 calc R . .
C115 C 0.1322(6) 0.3396(6) 1.0265(4) 0.0251(16) Uani 1 1 d . . .
H11N H 0.1545 0.2632 1.0626 0.030 Uiso 1 1 calc R . .
H11O H 0.0515 0.3764 1.0219 0.030 Uiso 1 1 calc R . .
C116 C 0.1829(6) 0.4005(5) 1.0644(4) 0.0266(16) Uani 1 1 d . . .
H11P H 0.1430 0.4194 1.1100 0.032 Uiso 1 1 calc R . .
H11Q H 0.2605 0.3531 1.0851 0.032 Uiso 1 1 calc R . .
C117 C 0.1770(5) 0.5846(6) 1.0213(4) 0.0258(16) Uani 1 1 d . . .
H117 H 0.1874 0.5739 1.0776 0.031 Uiso 1 1 calc R . .
C118 C 0.1654(6) 0.6922(6) 0.9653(4) 0.0259(16) Uani 1 1 d . . .
C119 C 0.1737(6) 0.7707(6) 1.0004(5) 0.0339(18) Uani 1 1 d . . .
H119 H 0.1880 0.7514 1.0574 0.041 Uiso 1 1 calc R . .
C120 C 0.1612(7) 0.8738(7) 0.9522(5) 0.039(2) Uani 1 1 d . . .
Cl12 Cl 0.1759(2) 0.97096(17) 0.99540(13) 0.0549(6) Uani 1 1 d . . .
C121 C 0.1392(6) 0.9052(6) 0.8655(5) 0.039(2) Uani 1 1 d . A .
H121 H 0.1313 0.9759 0.8322 0.047 Uiso 1 1 calc R . .
C122 C 0.1300(7) 0.8295(6) 0.8319(4) 0.039(2) Uani 1 1 d . . .
Br2' Br 0.0763(7) 0.8799(10) 0.7206(8) 0.036(3) Uiso 0.24(3) 1 d P A 3
Br12 Br 0.1044(13) 0.8710(5) 0.7142(3) 0.0754(14) Uani 0.76(3) 1 d P A 4
C123 C 0.1423(6) 0.7190(6) 0.8780(5) 0.0327(18) Uani 1 1 d . A .
C130 C 0.4816(5) 0.1978(5) 0.6933(4) 0.0177(14) Uani 1 1 d . . .
H130 H 0.5500 0.1293 0.7040 0.021 Uiso 1 1 calc R . .
C131 C 0.3878(5) 0.1755(5) 0.6634(4) 0.0219(15) Uani 1 1 d . . .
C132 C 0.4125(6) 0.0757(5) 0.6455(4) 0.0245(16) Uani 1 1 d . . .
H132 H 0.4848 0.0203 0.6578 0.029 Uiso 1 1 calc R . .
C133 C 0.3293(7) 0.0595(6) 0.6093(4) 0.0301(18) Uani 1 1 d . . .
Cl13 Cl 0.35926(19) -0.06634(16) 0.58592(12) 0.0444(5) Uani 1 1 d . . .
C134 C 0.2222(6) 0.1404(6) 0.5906(4) 0.0306(18) Uani 1 1 d . . .
H134 H 0.1664 0.1290 0.5663 0.037 Uiso 1 1 calc R . .
C135 C 0.1989(6) 0.2389(6) 0.6086(4) 0.0247(16) Uani 1 1 d . . .
Br13 Br 0.05500(6) 0.35637(6) 0.57620(5) 0.0346(2) Uani 1 1 d . . .
C136 C 0.2778(5) 0.2606(5) 0.6470(4) 0.0174(14) Uani 1 1 d . . .
C140 C 0.2788(5) 0.2439(5) 0.9471(4) 0.0178(14) Uani 1 1 d . . .
H140 H 0.2763 0.1742 0.9831 0.021 Uiso 1 1 calc R . .
C141 C 0.3773(5) 0.2569(5) 0.9794(4) 0.0162(14) Uani 1 1 d . . .
C142 C 0.4343(5) 0.1854(5) 1.0568(4) 0.0192(15) Uani 1 1 d . . .
H142 H 0.4124 0.1294 1.0873 0.023 Uiso 1 1 calc R . .
C143 C 0.5225(5) 0.1989(5) 1.0872(4) 0.0208(15) Uani 1 1 d . . .
Cl14 Cl 0.59047(15) 0.11433(14) 1.18651(10) 0.0295(4) Uani 1 1 d . . .
C144 C 0.5572(5) 0.2807(5) 1.0432(4) 0.0231(15) Uani 1 1 d . . .
H144 H 0.6172 0.2888 1.0648 0.028 Uiso 1 1 calc R . .
C145 C 0.5016(5) 0.3498(5) 0.9673(4) 0.0218(15) Uani 1 1 d . . .
Br14 Br 0.54846(6) 0.46134(6) 0.90447(4) 0.02671(18) Uani 1 1 d . . .
C146 C 0.4081(5) 0.3436(5) 0.9328(4) 0.0174(14) Uani 1 1 d . . .
O1S O -0.2777(5) 0.9261(5) 0.8104(4) 0.0243(14) Uani 0.75 1 d P . .
H1S H -0.2568 0.8713 0.7938 0.036 Uiso 0.75 1 calc PR . .
C1S C -0.1944(8) 0.9663(9) 0.8057(7) 0.045(3) Uani 0.75 1 d P . .
H1S1 H -0.2165 1.0268 0.8290 0.068 Uiso 0.75 1 calc PR . .
H1S2 H -0.1828 0.9928 0.7489 0.068 Uiso 0.75 1 calc PR . .
H1S3 H -0.1264 0.9070 0.8359 0.068 Uiso 0.75 1 calc PR . .
O2S O -0.2669(7) 0.5795(7) 0.7616(5) 0.048(2) Uiso 0.75 1 d P B 3
H2S H -0.2309 0.6066 0.7290 0.072 Uiso 0.75 1 calc PR B 3
C2S C -0.3850(13) 0.6683(12) 0.7555(9) 0.070(4) Uiso 0.75 1 d P B 3
H2S1 H -0.4014 0.6753 0.8093 0.104 Uiso 0.75 1 calc PR B 3
H2S2 H -0.4376 0.6463 0.7346 0.104 Uiso 0.75 1 calc PR B 3
H2S3 H -0.3902 0.7390 0.7188 0.104 Uiso 0.75 1 calc PR B 3
O1W O -0.328(3) 0.624(3) 0.755(2) 0.070(9) Uiso 0.25 1 d P C 4
O3S O -0.1886(11) 0.7989(11) 0.7178(8) 0.051(4) Uiso 0.50 1 d P D 5
H3S H -0.1375 0.7366 0.7278 0.077 Uiso 0.50 1 calc PR D 5
C3S C -0.1984(17) 0.8598(16) 0.6315(11) 0.055(5) Uiso 0.50 1 d P D 5
H3S1 H -0.2586 0.9324 0.6197 0.083 Uiso 0.50 1 calc PR D 5
H3S2 H -0.2130 0.8192 0.5987 0.083 Uiso 0.50 1 calc PR D 5
H3S3 H -0.1300 0.8683 0.6187 0.083 Uiso 0.50 1 calc PR D 5
O3S' O -0.2158(10) 0.7712(10) 0.7160(7) 0.041(3) Uiso 0.50 1 d P E 6
H3S' H -0.2358 0.7190 0.7282 0.061 Uiso 0.50 1 calc PR E 6
C3S' C -0.2321(18) 0.8219(17) 0.6264(12) 0.062(6) Uiso 0.50 1 d P E 6
H3S4 H -0.2956 0.8925 0.6116 0.093 Uiso 0.50 1 calc PR E 6
H3S5 H -0.2445 0.7728 0.6008 0.093 Uiso 0.50 1 calc PR E 6
H3S6 H -0.1669 0.8337 0.6080 0.093 Uiso 0.50 1 calc PR E 6

loop_
_atom_site_aniso_label
_atom_site_aniso_U_11
_atom_site_aniso_U_22
_atom_site_aniso_U_33
_atom_site_aniso_U_23
_atom_site_aniso_U_13
_atom_site_aniso_U_12
Ni11 0.0203(4) 0.0147(4) 0.0067(4) 0.0000(3) -0.0023(3) -0.0046(4)
Ni12 0.0145(4) 0.0171(4) 0.0120(4) 0.0000(3) -0.0032(3) -0.0031(3)
Cu13 0.0219(4) 0.0218(5) 0.0147(4) -0.0010(4) -0.0026(4) -0.0005(4)
O101 0.028(3) 0.024(3) 0.013(2) -0.002(2) -0.002(2) -0.005(2)
O102 0.046(3) 0.023(3) 0.022(3) -0.005(2) -0.009(2) -0.002(2)
O103 0.021(2) 0.021(3) 0.016(2) -0.005(2) -0.001(2) -0.005(2)
O104 0.018(2) 0.016(2) 0.012(2) 0.0010(19) -0.0036(19) -0.0029(19)
N101 0.031(3) 0.018(3) 0.017(3) -0.004(3) -0.001(3) -0.006(3)
N102 0.024(3) 0.022(3) 0.016(3) 0.001(3) 0.002(3) -0.006(3)
N103 0.017(3) 0.022(3) 0.013(3) -0.005(2) 0.001(2) -0.004(2)
N104 0.015(3) 0.021(3) 0.015(3) 0.000(2) 0.002(2) -0.002(2)
N105 0.020(3) 0.016(3) 0.007(3) 0.000(2) -0.002(2) -0.007(2)
N106 0.015(3) 0.026(3) 0.013(3) -0.005(2) 0.001(2) -0.006(2)
O10 0.020(2) 0.015(2) 0.015(2) -0.0002(19) -0.0006(19) -0.0078(19)
O20 0.017(2) 0.022(3) 0.016(2) -0.002(2) -0.002(2) 0.002(2)
C10 0.122(10) 0.046(6) 0.019(5) -0.001(4) -0.011(5) -0.044(6)
C11 0.071(8) 0.090(9) 0.077(8) 0.009(7) 0.006(7) -0.021(7)
O11 0.118(7) 0.086(6) 0.122(7) -0.038(5) 0.043(6) -0.055(5)
C20 0.019(4) 0.023(4) 0.023(4) -0.004(3) -0.002(3) -0.001(3)
C21 0.031(4) 0.037(5) 0.023(4) -0.002(4) -0.005(4) 0.006(4)
O21 0.020(3) 0.041(3) 0.023(3) -0.001(2) -0.002(2) 0.005(2)
C100 0.020(4) 0.024(4) 0.015(4) -0.002(3) 0.002(3) -0.011(3)
C101 0.020(4) 0.019(4) 0.018(4) -0.002(3) 0.000(3) -0.006(3)
Br11 0.0507(5) 0.0243(4) 0.0218(4) -0.0061(3) 0.0000(4) -0.0047(4)
C102 0.016(3) 0.021(4) 0.019(4) -0.002(3) -0.003(3) 0.000(3)
C103 0.012(3) 0.037(4) 0.018(4) -0.003(3) -0.003(3) -0.007(3)
Cl11 0.0260(9) 0.0349(10) 0.0167(9) -0.0004(8) -0.0079(7) -0.0046(8)
C104 0.023(4) 0.029(4) 0.018(4) -0.004(3) -0.002(3) -0.010(3)
C105 0.017(3) 0.025(4) 0.012(3) -0.005(3) -0.002(3) -0.007(3)
C106 0.023(4) 0.025(4) 0.014(4) -0.005(3) 0.003(3) -0.012(3)
C107 0.040(4) 0.020(4) 0.013(4) -0.003(3) -0.003(3) -0.005(3)
C108 0.030(4) 0.020(4) 0.020(4) -0.003(3) 0.002(3) -0.005(3)
C109 0.014(3) 0.025(4) 0.024(4) -0.005(3) -0.003(3) -0.006(3)
C110 0.015(3) 0.033(4) 0.013(3) -0.004(3) -0.001(3) -0.009(3)
C111 0.019(4) 0.022(4) 0.014(3) -0.004(3) 0.002(3) -0.003(3)
C112 0.021(4) 0.012(3) 0.015(3) 0.004(3) 0.002(3) -0.003(3)
C113 0.019(4) 0.028(4) 0.019(4) -0.003(3) -0.001(3) -0.010(3)
C114 0.017(4) 0.029(4) 0.024(4) -0.002(3) 0.001(3) -0.007(3)
C115 0.023(4) 0.030(4) 0.018(4) -0.005(3) 0.006(3) -0.010(3)
C116 0.027(4) 0.023(4) 0.019(4) 0.000(3) 0.003(3) -0.003(3)
C117 0.016(4) 0.036(4) 0.017(4) -0.008(3) 0.002(3) -0.002(3)
C118 0.022(4) 0.026(4) 0.023(4) -0.005(3) 0.002(3) -0.004(3)
C119 0.034(4) 0.031(5) 0.028(4) -0.007(4) 0.003(4) -0.007(4)
C120 0.041(5) 0.041(5) 0.039(5) -0.018(4) 0.009(4) -0.018(4)
Cl12 0.0942(18) 0.0401(13) 0.0433(13) -0.0170(11) 0.0159(13) -0.0378(13)
C121 0.046(5) 0.026(4) 0.033(5) -0.003(4) 0.009(4) -0.006(4)
C122 0.050(5) 0.022(4) 0.022(4) 0.005(3) -0.004(4) 0.000(4)
Br12 0.149(4) 0.0277(14) 0.0231(13) 0.0064(9) -0.016(2) -0.018(2)
C123 0.025(4) 0.027(4) 0.028(4) 0.001(4) -0.005(3) 0.002(3)
C130 0.014(3) 0.016(3) 0.016(3) 0.000(3) -0.004(3) -0.001(3)
C131 0.026(4) 0.021(4) 0.014(3) -0.002(3) -0.002(3) -0.008(3)
C132 0.031(4) 0.021(4) 0.012(3) 0.002(3) -0.006(3) -0.005(3)
C133 0.054(5) 0.019(4) 0.012(4) 0.003(3) -0.008(4) -0.015(4)
Cl13 0.0721(15) 0.0301(11) 0.0354(11) -0.0133(9) -0.0094(11) -0.0222(10)
C134 0.045(5) 0.038(5) 0.014(4) 0.000(3) -0.004(3) -0.028(4)
C135 0.025(4) 0.028(4) 0.013(4) 0.001(3) 0.000(3) -0.009(3)
Br13 0.0225(4) 0.0457(5) 0.0276(4) -0.0005(4) -0.0100(3) -0.0128(3)
C136 0.019(4) 0.020(4) 0.010(3) 0.001(3) -0.002(3) -0.009(3)
C140 0.011(3) 0.014(3) 0.018(3) 0.004(3) 0.003(3) 0.000(3)
C141 0.012(3) 0.014(3) 0.014(3) -0.004(3) -0.002(3) 0.004(3)
C142 0.021(4) 0.020(4) 0.014(3) -0.001(3) 0.004(3) -0.009(3)
C143 0.026(4) 0.021(4) 0.009(3) -0.003(3) -0.005(3) -0.004(3)
Cl14 0.0383(10) 0.0249(10) 0.0154(9) 0.0043(7) -0.0136(8) -0.0097(8)
C144 0.021(4) 0.024(4) 0.018(4) -0.004(3) -0.007(3) -0.004(3)
C145 0.021(4) 0.019(4) 0.017(4) -0.004(3) -0.002(3) -0.001(3)
Br14 0.0340(4) 0.0288(4) 0.0177(4) -0.0008(3) -0.0046(3) -0.0174(3)
C146 0.015(3) 0.018(4) 0.013(3) -0.003(3) -0.003(3) -0.002(3)
O1S 0.015(3) 0.017(3) 0.028(4) 0.002(3) 0.008(3) 0.001(3)
C1S 0.028(6) 0.035(6) 0.059(8) -0.001(6) 0.008(6) -0.010(5)

loop_
_atom_type_symbol
_atom_type_description
_atom_type_scat_dispersion_real
_atom_type_scat_dispersion_imag
_atom_type_scat_source
C C 0.0033 0.0016 'International Tables Vol C Tables 4.2.6.8 and 6.1.1.4'
H H 0.0000 0.0000 'International Tables Vol C Tables 4.2.6.8 and 6.1.1.4'
N N 0.0061 0.0033 'International Tables Vol C Tables 4.2.6.8 and 6.1.1.4'
O O 0.0106 0.0060 'International Tables Vol C Tables 4.2.6.8 and 6.1.1.4'
Cl Cl 0.1484 0.1585 'International Tables Vol C Tables 4.2.6.8 and 6.1.1.4'
Ni Ni 0.3393 1.1124 'International Tables Vol C Tables 4.2.6.8 and 6.1.1.4'
Cu Cu 0.3201 1.2651 'International Tables Vol C Tables 4.2.6.8 and 6.1.1.4'
Br Br -0.2901 2.4595 'International Tables Vol C Tables 4.2.6.8 and 6.1.1.4'

loop_
_geom_angle_atom_site_label_1
_geom_angle_atom_site_label_2
_geom_angle_atom_site_label_3
_geom_angle
O10 Ni11 O101 89.76(18)
O10 Ni11 N101 176.7(2)
O101 Ni11 N101 92.9(2)
O10 Ni11 N103 92.83(18)
O101 Ni11 N103 164.5(2)
N101 Ni11 N103 84.1(2)
O10 Ni11 O103 78.17(16)
O101 Ni11 O103 108.72(17)
N101 Ni11 O103 102.68(19)
N103 Ni11 O103 86.75(17)
O104 Ni12 O10 91.47(16)
O104 Ni12 O103 170.05(16)
O10 Ni12 O103 83.27(17)
O104 Ni12 O20 80.49(16)
O10 Ni12 O20 97.48(17)
O103 Ni12 O20 91.78(17)
O104 Ni12 N105 100.43(17)
O10 Ni12 N105 90.30(17)
O103 Ni12 N105 88.08(17)
O20 Ni12 N105 172.15(17)
O104 Ni12 N106 86.86(18)
O10 Ni12 N106 173.00(18)
O103 Ni12 N106 99.35(18)
O20 Ni12 N106 88.96(18)
N105 Ni12 N106 83.32(18)
O102 Cu13 N102 92.2(2)
O102 Cu13 O20 89.65(19)
N102 Cu13 O20 176.1(2)
O102 Cu13 N104 167.7(2)
N102 Cu13 N104 84.9(2)
O20 Cu13 N104 92.51(19)
O102 Cu13 O104 102.37(19)
N102 Cu13 O104 105.54(19)
O20 Cu13 O104 77.44(16)
N104 Cu13 O104 89.91(17)
C100 O101 Ni11 128.1(4)
C123 O102 Cu13 128.5(4)
C136 O103 Ni12 126.5(4)
C136 O103 Ni11 107.9(4)
Ni12 O103 Ni11 90.23(16)
C146 O104 Ni12 124.0(4)
C146 O104 Cu13 108.0(3)
Ni12 O104 Cu13 94.26(16)
C106 N101 C107 118.5(5)
C106 N101 Ni11 126.3(4)
C107 N101 Ni11 115.3(4)
C117 N102 C116 118.6(6)
C117 N102 Cu13 126.2(5)
C116 N102 Cu13 115.1(4)
C108 N103 C130 114.1(5)
C108 N103 C109 111.3(5)
C130 N103 C109 100.9(5)
C108 N103 Ni11 104.0(4)
C130 N103 Ni11 116.6(4)
C109 N103 Ni11 110.1(4)
C114 N104 C115 110.4(5)
C114 N104 C140 102.3(5)
C115 N104 C140 112.8(5)
C114 N104 Cu13 113.5(4)
C115 N104 Cu13 104.4(4)
C140 N104 Cu13 113.7(4)
C130 N105 C111 111.0(5)
C130 N105 C110 102.1(4)
C111 N105 C110 111.4(5)
C130 N105 Ni12 115.8(4)
C111 N105 Ni12 106.3(4)
C110 N105 Ni12 110.5(4)
C112 N106 C140 110.5(5)
C112 N106 C113 111.0(5)
C140 N106 C113 102.3(4)
C112 N106 Ni12 105.5(4)
C140 N106 Ni12 117.0(4)
C113 N106 Ni12 110.7(4)
C10 O10 Ni11 119.5(5)
C10 O10 Ni12 135.8(5)
Ni11 O10 Ni12 104.12(19)
C20 O20 Cu13 115.0(4)
C20 O20 Ni12 142.2(4)
Cu13 O20 Ni12 102.69(18)
O10 C10 C11 128.8(11)
O10 C10 O11 111.6(9)
C11 C10 O11 118.7(9)
C10 C11 H11A 109.5
C10 C11 H11B 109.5
H11A C11 H11B 109.5
C10 C11 H11C 109.5
H11A C11 H11C 109.5
H11B C11 H11C 109.5
O21 C20 O20 119.8(6)
O21 C20 C21 122.9(6)
O20 C20 C21 117.3(6)
C20 C21 H21A 109.5
C20 C21 H21B 109.5
H21A C21 H21B 109.5
C20 C21 H21C 109.5
H21A C21 H21C 109.5
H21B C21 H21C 109.5
O101 C100 C105 124.3(6)
O101 C100 C101 119.7(6)
C105 C100 C101 116.1(6)
C102 C101 C100 122.5(6)
C102 C101 Br11 118.8(5)
C100 C101 Br11 118.7(5)
C101 C102 C103 118.4(6)
C101 C102 H102 120.8
C103 C102 H102 120.8
C104 C103 C102 122.7(6)
C104 C103 Cl11 119.5(5)
C102 C103 Cl11 117.8(5)
C103 C104 C105 118.5(6)
C103 C104 H104 120.7
C105 C104 H104 120.7
C104 C105 C100 121.9(6)
C104 C105 C106 115.3(6)
C100 C105 C106 122.4(6)
N101 C106 C105 125.5(6)
N101 C106 H106 117.3
C105 C106 H106 117.3
N101 C107 C108 106.5(5)
N101 C107 H10A 110.4
C108 C107 H10A 110.4
N101 C107 H10B 110.4
C108 C107 H10B 110.4
H10A C107 H10B 108.6
N103 C108 C107 110.9(5)
N103 C108 H10C 109.5
C107 C108 H10C 109.5
N103 C108 H10D 109.5
C107 C108 H10D 109.5
H10C C108 H10D 108.0
C110 C109 N103 105.6(5)
C110 C109 H10E 110.6
N103 C109 H10E 110.6
C110 C109 H10F 110.6
N103 C109 H10F 110.6
H10E C109 H10F 108.7
N105 C110 C109 105.2(5)
N105 C110 H11D 110.7
C109 C110 H11D 110.7
N105 C110 H11E 110.7
C109 C110 H11E 110.7
H11D C110 H11E 108.8
N105 C111 C112 110.7(5)
N105 C111 H11F 109.5
C112 C111 H11F 109.5
N105 C111 H11G 109.5
C112 C111 H11G 109.5
H11F C111 H11G 108.1
N106 C112 C111 111.6(5)
N106 C112 H11H 109.3
C111 C112 H11H 109.3
N106 C112 H11I 109.3
C111 C112 H11I 109.3
H11H C112 H11I 108.0
N106 C113 C114 105.1(5)
N106 C113 H11J 110.7
C114 C113 H11J 110.7
N106 C113 H11K 110.7
C114 C113 H11K 110.7
H11J C113 H11K 108.8
N104 C114 C113 106.0(5)
N104 C114 H11L 110.5
C113 C114 H11L 110.5
N104 C114 H11M 110.5
C113 C114 H11M 110.5
H11L C114 H11M 108.7
N104 C115 C116 111.6(5)
N104 C115 H11N 109.3
C116 C115 H11N 109.3
N104 C115 H11O 109.3
C116 C115 H11O 109.3
H11N C115 H11O 108.0
N102 C116 C115 107.6(5)
N102 C116 H11P 110.2
C115 C116 H11P 110.2
N102 C116 H11Q 110.2
C115 C116 H11Q 110.2
H11P C116 H11Q 108.5
N102 C117 C118 125.4(6)
N102 C117 H117 117.3
C118 C117 H117 117.3
C119 C118 C123 121.4(7)
C119 C118 C117 117.3(6)
C123 C118 C117 121.3(6)
C120 C119 C118 120.7(7)
C120 C119 H119 119.7
C118 C119 H119 119.7
C119 C120 C121 120.8(7)
C119 C120 Cl12 120.9(6)
C121 C120 Cl12 118.3(6)
C122 C121 C120 118.4(7)
C122 C121 H121 120.8
C120 C121 H121 120.8
C121 C122 C123 124.6(7)
C121 C122 Br2' 117.8(7)
C123 C122 Br2' 117.0(7)
C121 C122 Br12 118.2(6)
C123 C122 Br12 117.2(6)
O102 C123 C122 121.1(7)
O102 C123 C118 124.7(7)
C122 C123 C118 114.2(7)
N105 C130 N103 103.0(5)
N105 C130 C131 116.7(5)
N103 C130 C131 112.5(5)
N105 C130 H130 108.1
N103 C130 H130 108.1
C131 C130 H130 108.1
C132 C131 C136 121.4(6)
C132 C131 C130 119.0(6)
C136 C131 C130 119.3(6)
C133 C132 C131 119.6(6)
C133 C132 H132 120.2
C131 C132 H132 120.2
C134 C133 C132 121.0(6)
C134 C133 Cl13 118.8(6)
C132 C133 Cl13 120.3(6)
C133 C134 C135 118.8(7)
C133 C134 H134 120.6
C135 C134 H134 120.6
C134 C135 C136 123.7(6)
C134 C135 Br13 119.8(5)
C136 C135 Br13 116.4(5)
O103 C136 C135 123.3(6)
O103 C136 C131 121.3(6)
C135 C136 C131 115.4(6)
N106 C140 N104 101.8(5)
N106 C140 C141 115.4(5)
N104 C140 C141 114.8(5)
N106 C140 H140 108.2
N104 C140 H140 108.2
C141 C140 H140 108.2
C142 C141 C146 121.3(6)
C142 C141 C140 119.1(6)
C146 C141 C140 119.6(5)
C143 C142 C141 119.2(6)
C143 C142 H142 120.4
C141 C142 H142 120.4
C142 C143 C144 121.7(6)
C142 C143 Cl14 119.8(5)
C144 C143 Cl14 118.5(5)
C145 C144 C143 118.8(6)
C145 C144 H144 120.6
C143 C144 H144 120.6
C144 C145 C146 123.0(6)
C144 C145 Br14 120.0(5)
C146 C145 Br14 117.0(5)
O104 C146 C145 122.8(6)
O104 C146 C141 121.2(5)
C145 C146 C141 116.0(6)
C1S O1S H1S 109.5
O1S C1S H1S1 109.5
O1S C1S H1S2 109.5
H1S1 C1S H1S2 109.5
O1S C1S H1S3 109.5
H1S1 C1S H1S3 109.5
H1S2 C1S H1S3 109.5
C2S O2S H2S 109.4
C3S O3S H3S 109.5

loop_
_geom_bond_atom_site_label_1
_geom_bond_atom_site_label_2
_geom_bond_distance
Ni11 O10 1.906(4)
Ni11 O101 1.921(4)
Ni11 N101 1.927(5)
Ni11 N103 2.124(5)
Ni11 O103 2.339(4)
Ni12 O104 2.027(4)
Ni12 O10 2.029(4)
Ni12 O103 2.031(4)
Ni12 O20 2.115(4)
Ni12 N105 2.167(5)
Ni12 N106 2.175(5)
Cu13 O102 1.904(5)
Cu13 N102 1.932(5)
Cu13 O20 1.954(4)
Cu13 N104 2.082(5)
Cu13 O104 2.303(4)
O101 C100 1.296(7)
O102 C123 1.271(8)
O103 C136 1.305(7)
O104 C146 1.312(7)
N101 C106 1.294(8)
N101 C107 1.475(8)
N102 C117 1.289(8)
N102 C116 1.464(8)
N103 C108 1.480(8)
N103 C130 1.479(8)
N103 C109 1.512(8)
N104 C114 1.488(8)
N104 C115 1.492(8)
N104 C140 1.498(7)
N105 C130 1.474(8)
N105 C111 1.478(8)
N105 C110 1.497(7)
N106 C112 1.482(8)
N106 C140 1.499(8)
N106 C113 1.503(8)
O10 C10 1.280(9)
O20 C20 1.304(7)
C10 C11 1.345(14)
C10 O11 1.392(13)
C11 H11A 0.9600
C11 H11B 0.9600
C11 H11C 0.9600
C20 O21 1.246(8)
C20 C21 1.471(9)
C21 H21A 0.9600
C21 H21B 0.9600
C21 H21C 0.9600
C100 C105 1.418(9)
C100 C101 1.421(9)
C101 C102 1.387(9)
C101 Br11 1.881(6)
C102 C103 1.394(9)
C102 H102 0.9300
C103 C104 1.361(9)
C103 Cl11 1.762(7)
C104 C105 1.415(9)
C104 H104 0.9300
C105 C106 1.447(9)
C106 H106 0.9300
C107 C108 1.520(9)
C107 H10A 0.9700
C107 H10B 0.9700
C108 H10C 0.9700
C108 H10D 0.9700
C109 C110 1.511(8)
C109 H10E 0.9700
C109 H10F 0.9700
C110 H11D 0.9700
C110 H11E 0.9700
C111 C112 1.516(8)
C111 H11F 0.9700
C111 H11G 0.9700
C112 H11H 0.9700
C112 H11I 0.9700
C113 C114 1.524(9)
C113 H11J 0.9700
C113 H11K 0.9700
C114 H11L 0.9700
C114 H11M 0.9700
C115 C116 1.515(9)
C115 H11N 0.9700
C115 H11O 0.9700
C116 H11P 0.9700
C116 H11Q 0.9700
C117 C118 1.446(9)
C117 H117 0.9300
C118 C119 1.407(9)
C118 C123 1.430(10)
C119 C120 1.350(10)
C119 H119 0.9300
C120 C121 1.411(10)
C120 Cl12 1.762(8)
C121 C122 1.360(10)
C121 H121 0.9300
C122 C123 1.424(10)
C122 Br2' 1.861(15)
C122 Br12 1.912(9)
C130 C131 1.504(9)
C130 H130 0.9800
C131 C132 1.394(9)
C131 C136 1.420(9)
C132 C133 1.380(9)
C132 H132 0.9300
C133 C134 1.374(10)
C133 Cl13 1.765(7)
C134 C135 1.379(9)
C134 H134 0.9300
C135 C136 1.398(9)
C135 Br13 1.893(7)
C140 C141 1.503(8)
C140 H140 0.9800
C141 C142 1.399(8)
C141 C146 1.413(9)
C142 C143 1.370(9)
C142 H142 0.9300
C143 C144 1.379(9)
C143 Cl14 1.757(6)
C144 C145 1.368(9)
C144 H144 0.9300
C145 C146 1.410(9)
C145 Br14 1.891(7)
O1S C1S 1.389(11)
O1S H1S 0.8200
C1S H1S1 0.9600
C1S H1S2 0.9600
C1S H1S3 0.9600
O2S C2S 1.529(16)
O2S H2S 0.8200
C2S H2S1 0.9600
C2S H2S2 0.9600
C2S H2S3 0.9600
O3S C3S 1.44(2)
O3S H3S 0.8200
C3S H3S1 0.9600
C3S H3S2 0.9600
C3S H3S3 0.9600
O3S' C3S' 1.46(2)
O3S' H3S' 0.8200
C3S' H3S4 0.9600
C3S' H3S5 0.9600
C3S' H3S6 0.9600

loop_
_geom_hbond_atom_site_label_D
_geom_hbond_atom_site_label_H
_geom_hbond_atom_site_label_A
_geom_hbond_distance_DH
_geom_hbond_distance_HA
_geom_hbond_distance_DA
_geom_hbond_angle_DHA
O1S H1S O3S 0.82 1.86 2.608(14) 150.9
O1S H1S O3S' 0.82 2.09 2.879(13) 162.0
O2S H2S O3S' 0.82 2.27 2.832(15) 125.9
O2S H2S O21 0.82 2.62 3.145(10) 123.3
O3S H3S O21 0.82 1.91 2.718(14) 169.6
O3S' H3S' O1W 0.82 2.05 2.84(3) 164.4

loop_
_geom_torsion_atom_site_label_1
_geom_torsion_atom_site_label_2
_geom_torsion_atom_site_label_3
_geom_torsion_atom_site_label_4
_geom_torsion
O10 Ni11 O101 C100 -177.0(5)
N101 Ni11 O101 C100 4.8(5)
N103 Ni11 O101 C100 83.2(9)
O103 Ni11 O101 C100 -99.6(5)
N102 Cu13 O102 C123 14.2(6)
O20 Cu13 O102 C123 -169.3(6)
N104 Cu13 O102 C123 90.5(11)
O104 Cu13 O102 C123 -92.2(6)
O10 Ni12 O103 C136 126.6(5)
O20 Ni12 O103 C136 -136.1(5)
N105 Ni12 O103 C136 36.1(5)
N106 Ni12 O103 C136 -46.8(5)
O10 Ni12 O103 Ni11 13.92(15)
O20 Ni12 O103 Ni11 111.24(16)
N105 Ni12 O103 Ni11 -76.61(16)
N106 Ni12 O103 Ni11 -159.52(16)
O10 Ni11 O103 C136 -143.9(4)
O101 Ni11 O103 C136 130.5(4)
N101 Ni11 O103 C136 32.9(4)
N103 Ni11 O103 C136 -50.3(4)
O10 Ni11 O103 Ni12 -15.07(16)
O101 Ni11 O103 Ni12 -100.74(18)
N101 Ni11 O103 Ni12 161.70(19)
N103 Ni11 O103 Ni12 78.51(18)
O10 Ni12 O104 C146 -131.9(4)
O20 Ni12 O104 C146 130.8(4)
N105 Ni12 O104 C146 -41.3(5)
N106 Ni12 O104 C146 41.3(4)
O10 Ni12 O104 Cu13 112.99(16)
O20 Ni12 O104 Cu13 15.66(15)
N105 Ni12 O104 Cu13 -156.43(16)
N106 Ni12 O104 Cu13 -73.81(17)
O102 Cu13 O104 C146 128.1(4)
N102 Cu13 O104 C146 32.3(4)
O20 Cu13 O104 C146 -145.0(4)
N104 Cu13 O104 C146 -52.4(4)
O102 Cu13 O104 Ni12 -104.00(19)
N102 Cu13 O104 Ni12 160.16(19)
O20 Cu13 O104 Ni12 -17.17(16)
N104 Cu13 O104 Ni12 75.42(19)
O101 Ni11 N101 C106 -6.9(6)
N103 Ni11 N101 C106 -171.6(6)
O103 Ni11 N101 C106 103.1(5)
O101 Ni11 N101 C107 171.3(5)
N103 Ni11 N101 C107 6.6(5)
O103 Ni11 N101 C107 -78.7(5)
O102 Cu13 N102 C117 -12.2(6)
N104 Cu13 N102 C117 179.8(6)
O104 Cu13 N102 C117 91.3(5)
O102 Cu13 N102 C116 171.1(5)
N104 Cu13 N102 C116 3.1(4)
O104 Cu13 N102 C116 -85.4(5)
O10 Ni11 N103 C108 -159.7(4)
O101 Ni11 N103 C108 -60.3(8)
N101 Ni11 N103 C108 19.2(4)
O103 Ni11 N103 C108 122.3(4)
O10 Ni11 N103 C130 73.8(4)
O101 Ni11 N103 C130 173.1(6)
N101 Ni11 N103 C130 -107.3(4)
O103 Ni11 N103 C130 -4.2(4)
O10 Ni11 N103 C109 -40.3(4)
O101 Ni11 N103 C109 59.1(8)
N101 Ni11 N103 C109 138.6(4)
O103 Ni11 N103 C109 -118.2(4)
O102 Cu13 N104 C114 63.2(11)
N102 Cu13 N104 C114 140.3(4)
O20 Cu13 N104 C114 -36.7(4)
O104 Cu13 N104 C114 -114.1(4)
O102 Cu13 N104 C115 -57.0(11)
N102 Cu13 N104 C115 20.0(4)
O20 Cu13 N104 C115 -157.0(4)
O104 Cu13 N104 C115 125.6(4)
N102 Cu13 N104 C140 -103.3(4)
O20 Cu13 N104 C140 79.7(4)
O104 Cu13 N104 C140 2.3(4)
O104 Ni12 N105 C130 -164.7(4)
O10 Ni12 N105 C130 -73.1(4)
O103 Ni12 N105 C130 10.1(4)
N106 Ni12 N105 C130 109.8(4)
O104 Ni12 N105 C111 71.6(4)
O10 Ni12 N105 C111 163.2(4)
O103 Ni12 N105 C111 -113.6(4)
N106 Ni12 N105 C111 -13.9(4)
O104 Ni12 N105 C110 -49.3(4)
O10 Ni12 N105 C110 42.2(4)
O103 Ni12 N105 C110 125.5(4)
N106 Ni12 N105 C110 -134.9(4)
O104 Ni12 N106 C112 -114.4(4)
O103 Ni12 N106 C112 73.4(4)
O20 Ni12 N106 C112 165.1(4)
N105 Ni12 N106 C112 -13.5(4)
O104 Ni12 N106 C140 8.9(4)
O103 Ni12 N106 C140 -163.3(4)
O20 Ni12 N106 C140 -71.7(4)
N105 Ni12 N106 C140 109.8(4)
O104 Ni12 N106 C113 125.4(4)
O103 Ni12 N106 C113 -46.7(4)
O20 Ni12 N106 C113 44.9(4)
N105 Ni12 N106 C113 -133.7(4)
O101 Ni11 O10 C10 -47.5(7)
N103 Ni11 O10 C10 117.2(7)
O103 Ni11 O10 C10 -156.7(7)
O101 Ni11 O10 Ni12 124.8(2)
N103 Ni11 O10 Ni12 -70.5(2)
O103 Ni11 O10 Ni12 15.56(16)
O104 Ni12 O10 C10 -18.9(9)
O103 Ni12 O10 C10 152.6(9)
O20 Ni12 O10 C10 61.7(9)
N105 Ni12 O10 C10 -119.4(9)
O104 Ni12 O10 Ni11 170.74(19)
O103 Ni12 O10 Ni11 -17.73(19)
O20 Ni12 O10 Ni11 -108.65(19)
N105 Ni12 O10 Ni11 70.3(2)
O102 Cu13 O20 C20 -56.5(5)
N104 Cu13 O20 C20 111.4(4)
O104 Cu13 O20 C20 -159.3(5)
O102 Cu13 O20 Ni12 119.6(2)
N104 Cu13 O20 Ni12 -72.5(2)
O104 Cu13 O20 Ni12 16.81(16)
O104 Ni12 O20 C20 155.2(7)
O10 Ni12 O20 C20 65.0(7)
O103 Ni12 O20 C20 -18.4(7)
N106 Ni12 O20 C20 -117.8(7)
O104 Ni12 O20 Cu13 -18.98(18)
O10 Ni12 O20 Cu13 -109.22(19)
O103 Ni12 O20 Cu13 167.34(19)
N106 Ni12 O20 Cu13 68.0(2)
Ni11 O10 C10 C11 145.0(9)
Ni12 O10 C10 C11 -24.3(17)
Ni11 O10 C10 O11 -46.1(10)
Ni12 O10 C10 O11 144.7(6)
Cu13 O20 C20 O21 -28.0(8)
Ni12 O20 C20 O21 158.3(5)
Cu13 O20 C20 C21 149.9(5)
Ni12 O20 C20 C21 -23.9(11)
Ni11 O101 C100 C105 0.4(9)
Ni11 O101 C100 C101 -178.0(4)
O101 C100 C101 C102 178.8(6)
C105 C100 C101 C102 0.2(9)
O101 C100 C101 Br11 -0.1(8)
C105 C100 C101 Br11 -178.7(5)
C100 C101 C102 C103 -0.4(10)
Br11 C101 C102 C103 178.5(5)
C101 C102 C103 C104 -0.1(10)
C101 C102 C103 Cl11 -177.9(5)
C102 C103 C104 C105 0.8(10)
Cl11 C103 C104 C105 178.5(5)
C103 C104 C105 C100 -1.0(10)
C103 C104 C105 C106 -173.7(6)
O101 C100 C105 C104 -178.0(6)
C101 C100 C105 C104 0.5(9)
O101 C100 C105 C106 -5.8(10)
C101 C100 C105 C106 172.7(6)
C107 N101 C106 C105 -174.2(6)
Ni11 N101 C106 C105 4.0(9)
C104 C105 C106 N101 176.2(6)
C100 C105 C106 N101 3.5(10)
C106 N101 C107 C108 148.0(6)
Ni11 N101 C107 C108 -30.4(7)
C130 N103 C108 C107 86.8(6)
C109 N103 C108 C107 -159.9(5)
Ni11 N103 C108 C107 -41.3(6)
N101 C107 C108 N103 47.9(7)
C108 N103 C109 C110 -149.8(5)
C130 N103 C109 C110 -28.5(6)
Ni11 N103 C109 C110 95.3(5)
C130 N105 C110 C109 27.2(6)
C111 N105 C110 C109 145.7(5)
Ni12 N105 C110 C109 -96.5(5)
N103 C109 C110 N105 0.9(6)
C130 N105 C111 C112 -87.3(6)
C110 N105 C111 C112 159.7(5)
Ni12 N105 C111 C112 39.3(5)
C140 N106 C112 C111 -88.0(6)
C113 N106 C112 C111 159.3(5)
Ni12 N106 C112 C111 39.3(6)
N105 C111 C112 N106 -55.4(7)
C112 N106 C113 C114 145.3(5)
C140 N106 C113 C114 27.5(6)
Ni12 N106 C113 C114 -97.9(5)
C115 N104 C114 C113 -148.4(5)
C140 N104 C114 C113 -28.1(6)
Cu13 N104 C114 C113 94.8(5)
N106 C113 C114 N104 0.4(6)
C114 N104 C115 C116 -162.0(5)
C140 N104 C115 C116 84.3(6)
Cu13 N104 C115 C116 -39.6(6)
C117 N102 C116 C115 157.6(6)
Cu13 N102 C116 C115 -25.4(6)
N104 C115 C116 N102 43.6(7)
C116 N102 C117 C118 -177.6(6)
Cu13 N102 C117 C118 5.9(10)
N102 C117 C118 C119 -178.3(6)
N102 C117 C118 C123 3.9(11)
C123 C118 C119 C120 -0.7(11)
C117 C118 C119 C120 -178.5(7)
C118 C119 C120 C121 0.1(12)
C118 C119 C120 Cl12 -177.9(5)
C119 C120 C121 C122 0.6(12)
Cl12 C120 C121 C122 178.8(6)
C120 C121 C122 C123 -0.9(12)
C120 C121 C122 Br2' 169.3(7)
C120 C121 C122 Br12 -178.3(8)
Cu13 O102 C123 C122 170.2(5)
Cu13 O102 C123 C118 -9.4(11)
C121 C122 C123 O102 -179.3(7)
Br2' C122 C123 O102 10.4(10)
Br12 C122 C123 O102 -1.9(11)
C121 C122 C123 C118 0.3(11)
Br2' C122 C123 C118 -169.9(6)
Br12 C122 C123 C118 177.7(7)
C119 C118 C123 O102 -179.9(7)
C117 C118 C123 O102 -2.2(11)
C119 C118 C123 C122 0.5(10)
C117 C118 C123 C122 178.2(6)
C111 N105 C130 N103 -165.1(5)
C110 N105 C130 N103 -46.3(5)
Ni12 N105 C130 N103 73.7(5)
C111 N105 C130 C131 71.1(7)
C110 N105 C130 C131 -170.1(5)
Ni12 N105 C130 C131 -50.0(6)
C108 N103 C130 N105 165.7(5)
C109 N103 C130 N105 46.3(5)
Ni11 N103 C130 N105 -72.9(5)
C108 N103 C130 C131 -67.7(7)
C109 N103 C130 C131 172.8(5)
Ni11 N103 C130 C131 53.7(6)
N105 C130 C131 C132 -130.5(6)
N103 C130 C131 C132 110.7(6)
N105 C130 C131 C136 55.2(8)
N103 C130 C131 C136 -63.6(8)
C136 C131 C132 C133 1.4(10)
C130 C131 C132 C133 -172.8(6)
C131 C132 C133 C134 0.0(10)
C131 C132 C133 Cl13 179.9(5)
C132 C133 C134 C135 0.1(10)
Cl13 C133 C134 C135 -179.8(5)
C133 C134 C135 C136 -1.7(10)
C133 C134 C135 Br13 175.3(5)
Ni12 O103 C136 C135 140.2(5)
Ni11 O103 C136 C135 -115.6(6)
Ni12 O103 C136 C131 -43.1(8)
Ni11 O103 C136 C131 61.1(6)
C134 C135 C136 O103 179.9(6)
Br13 C135 C136 O103 2.8(8)
C134 C135 C136 C131 3.0(9)
Br13 C135 C136 C131 -174.1(4)
C132 C131 C136 O103 -179.8(6)
C130 C131 C136 O103 -5.6(9)
C132 C131 C136 C135 -2.8(9)
C130 C131 C136 C135 171.4(5)
C112 N106 C140 N104 -163.5(5)
C113 N106 C140 N104 -45.3(5)
Ni12 N106 C140 N104 75.9(5)
C112 N106 C140 C141 71.6(6)
C113 N106 C140 C141 -170.2(5)
Ni12 N106 C140 C141 -49.1(6)
C114 N104 C140 N106 45.6(5)
C115 N104 C140 N106 164.1(5)
Cu13 N104 C140 N106 -77.2(5)
C114 N104 C140 C141 170.9(5)
C115 N104 C140 C141 -70.6(7)
Cu13 N104 C140 C141 48.1(6)
N106 C140 C141 C142 -131.5(6)
N104 C140 C141 C142 110.6(6)
N106 C140 C141 C146 50.9(8)
N104 C140 C141 C146 -66.9(7)
C146 C141 C142 C143 -1.0(9)
C140 C141 C142 C143 -178.5(6)
C141 C142 C143 C144 -0.4(10)
C141 C142 C143 Cl14 176.9(5)
C142 C143 C144 C145 0.0(10)
Cl14 C143 C144 C145 -177.4(5)
C143 C144 C145 C146 2.0(10)
C143 C144 C145 Br14 -178.9(5)
Ni12 O104 C146 C145 128.9(5)
Cu13 O104 C146 C145 -122.8(5)
Ni12 O104 C146 C141 -53.2(7)
Cu13 O104 C146 C141 55.0(6)
C144 C145 C146 O104 174.7(6)
Br14 C145 C146 O104 -4.4(8)
C144 C145 C146 C141 -3.2(9)
Br14 C145 C146 C141 177.7(4)
C142 C141 C146 O104 -175.2(5)
C140 C141 C146 O104 2.3(9)
C142 C141 C146 C145 2.7(9)
C140 C141 C146 C145 -179.8(5)
